data_7161112
loop_
_publ_author_name
'Lysenko, Vladyslav'
'Popov, Ioann O.'
'Slobodyanyuk, Evgeniy Y.'
'Rusanov, Eduard B.'
'Pashenko, Olexandr Ye'
'Volochnyuk, Dmytro M.'
'Ryabukhin, Serhiy V.'

_publ_section_title
;
 Cyclooctadiene-derived cage-divergent synthesis of heteroadamantanes and
 alternative polycyclic systems.
;
_journal_issue 17
_journal_name_full 'Organic &amp; biomolecular chemistry'
_journal_page_first 3643
_journal_page_last 3648
_journal_paper_doi 10.1039/d6ob00368k
_journal_volume 24
_journal_year 2026
_chemical_formula_moiety 'C8 H10 Br2 O2'
_chemical_formula_sum 'C8 H10 Br2 O2'
_chemical_formula_weight 297.98
_space_group_crystal_system monoclinic
_space_group_IT_number 14
_space_group_name_Hall '-P 2ybc'
_space_group_name_H-M_alt 'P 1 21/c 1'
_atom_sites_solution_hydrogens geom
_audit_creation_method SHELXL-2016/4
_audit_update_record
;
2025-05-28 deposited with the CCDC.	2026-04-09 downloaded from the CCDC.
;
_cell_angle_alpha 90
_cell_angle_beta 96.904(3)
_cell_angle_gamma 90
_cell_formula_units_Z 4
_cell_length_a 7.3278(3)
_cell_length_b 18.7355(7)
_cell_length_c 6.6727(4)
_cell_measurement_reflns_used 3503
_cell_measurement_temperature 173(2)
_cell_measurement_theta_max 26.36
_cell_measurement_theta_min 3.00
_cell_volume 909.45(7)
_computing_cell_refinement 'Bruker SAINT'
_computing_data_collection 'Bruker APEX2'
_computing_data_reduction 'Bruker SAINT'
_computing_molecular_graphics 'Bruker SHELXTL'
_computing_publication_material 'Bruker SHELXTL'
_computing_structure_refinement 'SHELXL-2016/4 (Sheldrick, 2016)'
_computing_structure_solution 'SHELXT 2014/4 (Sheldrick, 2014)'
_diffrn_ambient_temperature 173(2)
_diffrn_measured_fraction_theta_full 0.999
_diffrn_measured_fraction_theta_max 0.998
_diffrn_measurement_device_type 'Bruker APEX-II CCD'
_diffrn_measurement_method '\f and \w scans'
_diffrn_radiation_type MoK\a
_diffrn_radiation_wavelength 0.71073
_diffrn_reflns_av_R_equivalents 0.0439
_diffrn_reflns_av_unetI/netI 0.0485
_diffrn_reflns_Laue_measured_fraction_full 0.999
_diffrn_reflns_Laue_measured_fraction_max 0.998
_diffrn_reflns_limit_h_max 9
_diffrn_reflns_limit_h_min -9
_diffrn_reflns_limit_k_max 21
_diffrn_reflns_limit_k_min -23
_diffrn_reflns_limit_l_max 8
_diffrn_reflns_limit_l_min -7
_diffrn_reflns_number 8470
_diffrn_reflns_point_group_measured_fraction_full 0.999
_diffrn_reflns_point_group_measured_fraction_max 0.998
_diffrn_reflns_theta_full 25.242
_diffrn_reflns_theta_max 26.442
_diffrn_reflns_theta_min 2.174
_diffrn_source 'sealed tube'
_exptl_absorpt_coefficient_mu 8.868
_exptl_absorpt_correction_T_max 0.7454
_exptl_absorpt_correction_T_min 0.3494
_exptl_absorpt_correction_type multi-scan
_exptl_absorpt_process_details SADABS
_exptl_crystal_colour colourless
_exptl_crystal_density_diffrn 2.176
_exptl_crystal_description block
_exptl_crystal_F_000 576
_exptl_crystal_size_max 0.290
_exptl_crystal_size_mid 0.170
_exptl_crystal_size_min 0.150
_refine_diff_density_max 0.804
_refine_diff_density_min -0.874
_refine_diff_density_rms 0.159
_refine_ls_extinction_method none
_refine_ls_goodness_of_fit_ref 1.047
_refine_ls_hydrogen_treatment constr
_refine_ls_matrix_type full
_refine_ls_number_parameters 109
_refine_ls_number_reflns 1874
_refine_ls_number_restraints 0
_refine_ls_restrained_S_all 1.047
_refine_ls_R_factor_all 0.0561
_refine_ls_R_factor_gt 0.0425
_refine_ls_shift/su_max 0.001
_refine_ls_shift/su_mean 0.000
_refine_ls_structure_factor_coef Fsqd
_refine_ls_weighting_details 'w=1/[\s^2^(Fo^2^)+(0.0544P)^2^+0.8394P] where P=(Fo^2^+2Fc^2^)/3'
_refine_ls_weighting_scheme calc
_refine_ls_wR_factor_gt 0.0921
_refine_ls_wR_factor_ref 0.0977
_reflns_Friedel_coverage 0.000
_reflns_number_gt 1573
_reflns_number_total 1874
_reflns_threshold_expression 'I > 2\s(I)'
_cod_data_source_file d6ob00368k2.cif
_cod_data_source_block xr323_a
_cod_depositor_comments 'Adding full bibliography for 7161105--7161112.cif.'
_cod_original_sg_symbol_H-M 'P 21/c'
_cod_database_code 7161112
_shelx_shelxl_version_number 2016/4
_shelx_space_group_comment
;
The symmetry employed for this shelxl refinement is uniquely defined
by the following loop, which should always be used as a source of
symmetry information in preference to the above space-group names.
They are only intended as comments.
;
_shelx_estimated_absorpt_t_min 0.183
_shelx_estimated_absorpt_t_max 0.350

loop_
_space_group_symop_operation_xyz
'x, y, z'
'-x, y+1/2, -z+1/2'
'-x, -y, -z'
'x, -y-1/2, z-1/2'

loop_
_atom_site_label
_atom_site_type_symbol
_atom_site_fract_x
_atom_site_fract_y
_atom_site_fract_z
_atom_site_U_iso_or_equiv
_atom_site_adp_type
_atom_site_occupancy
_atom_site_site_symmetry_order
_atom_site_calc_flag
_atom_site_refinement_flags_posn
_atom_site_refinement_flags_adp
_atom_site_refinement_flags_occupancy
_atom_site_disorder_assembly
_atom_site_disorder_group
BR1 Br 0.65492(6) 0.37801(2) 0.93331(8) 0.02742(17) Uani 1 1 d . . . . .
BR2 Br -0.12370(6) 0.31082(2) 0.41849(8) 0.02828(18) Uani 1 1 d . . . . .
C1 C 0.5021(5) 0.3978(2) 0.6765(7) 0.0177(9) Uani 1 1 d . . . . .
H1 H 0.583333 0.414689 0.576016 0.021 Uiso 1 1 calc R U . . .
C2 C 0.3995(6) 0.3322(2) 0.5932(7) 0.0189(10) Uani 1 1 d . . . . .
H2 H 0.488425 0.292370 0.581289 0.023 Uiso 1 1 calc R U . . .
C3 C 0.1311(5) 0.3642(2) 0.7476(7) 0.0185(10) Uani 1 1 d . . . . .
H3 H 0.041265 0.345695 0.836672 0.022 Uiso 1 1 calc R U . . .
C4 C 0.2255(6) 0.4308(2) 0.8427(7) 0.0209(10) Uani 1 1 d . . . . .
H4A H 0.133501 0.468506 0.857576 0.025 Uiso 1 1 calc R U . . .
H4B H 0.289717 0.419396 0.978019 0.025 Uiso 1 1 calc R U . . .
C5 C 0.3617(6) 0.4560(2) 0.7051(7) 0.0194(10) Uani 1 1 d . . . . .
H5 H 0.426435 0.499579 0.763338 0.023 Uiso 1 1 calc R U . . .
C6 C 0.3049(6) 0.3517(2) 0.3846(7) 0.0211(10) Uani 1 1 d . . . . .
H6A H 0.396820 0.367625 0.296897 0.025 Uiso 1 1 calc R U . . .
H6B H 0.239186 0.309710 0.321046 0.025 Uiso 1 1 calc R U . . .
C7 C 0.1697(6) 0.4116(2) 0.4116(7) 0.0199(10) Uani 1 1 d . . . . .
H7 H 0.104926 0.426056 0.277242 0.024 Uiso 1 1 calc R U . . .
C8 C 0.0300(6) 0.3873(2) 0.5490(7) 0.0191(10) Uani 1 1 d . . . . .
H8 H -0.050734 0.428647 0.573231 0.023 Uiso 1 1 calc R U . . .
O1 O 0.2652(4) 0.31045(13) 0.7232(5) 0.0180(7) Uani 1 1 d . . . . .
O2 O 0.2666(4) 0.47217(14) 0.5080(5) 0.0206(7) Uani 1 1 d . . . . .

loop_
_atom_site_aniso_label
_atom_site_aniso_U_11
_atom_site_aniso_U_22
_atom_site_aniso_U_33
_atom_site_aniso_U_23
_atom_site_aniso_U_13
_atom_site_aniso_U_12
BR1 0.0199(3) 0.0367(3) 0.0252(3) -0.0004(2) 0.0009(2) 0.00455(17)
BR2 0.0221(3) 0.0262(3) 0.0357(4) -0.0084(2) 0.0003(2) -0.00336(16)
C1 0.018(2) 0.019(2) 0.017(3) 0.0033(18) 0.0059(18) -0.0001(16)
C2 0.020(2) 0.0150(19) 0.024(3) 0.0003(19) 0.0117(19) 0.0023(16)
C3 0.018(2) 0.020(2) 0.019(3) 0.0034(18) 0.0077(19) 0.0025(16)
C4 0.023(2) 0.026(2) 0.015(3) 0.001(2) 0.0062(19) 0.0043(17)
C5 0.022(2) 0.015(2) 0.022(3) -0.0022(18) 0.0044(19) -0.0007(16)
C6 0.028(2) 0.019(2) 0.018(3) -0.0025(19) 0.012(2) 0.0008(17)
C7 0.026(2) 0.017(2) 0.016(3) 0.0039(18) 0.003(2) 0.0021(16)
C8 0.022(2) 0.014(2) 0.021(3) -0.0026(18) 0.0020(19) 0.0008(15)
O1 0.0213(15) 0.0135(14) 0.021(2) 0.0084(12) 0.0087(14) 0.0026(11)
O2 0.0283(16) 0.0104(13) 0.023(2) 0.0054(13) 0.0030(14) -0.0003(11)

loop_
_atom_type_symbol
_atom_type_description
_atom_type_scat_dispersion_real
_atom_type_scat_dispersion_imag
_atom_type_scat_source
C C 0.0033 0.0016 'International Tables Vol C Tables 4.2.6.8 and 6.1.1.4'
H H 0.0000 0.0000 'International Tables Vol C Tables 4.2.6.8 and 6.1.1.4'
O O 0.0106 0.0060 'International Tables Vol C Tables 4.2.6.8 and 6.1.1.4'
Br Br -0.2901 2.4595 'International Tables Vol C Tables 4.2.6.8 and 6.1.1.4'

loop_
_geom_angle_atom_site_label_1
_geom_angle_atom_site_label_2
_geom_angle_atom_site_label_3
_geom_angle
_geom_angle_site_symmetry_1
_geom_angle_site_symmetry_3
_geom_angle_publ_flag
C2 C1 C5 108.3(3) . . ?
C2 C1 BR1 111.9(3) . . ?
C5 C1 BR1 110.3(3) . . ?
C2 C1 H1 108.8 . . ?
C5 C1 H1 108.8 . . ?
BR1 C1 H1 108.8 . . ?
O1 C2 C1 110.7(4) . . ?
O1 C2 C6 110.4(3) . . ?
C1 C2 C6 107.0(3) . . ?
O1 C2 H2 109.6 . . ?
C1 C2 H2 109.6 . . ?
C6 C2 H2 109.6 . . ?
O1 C3 C8 112.0(4) . . ?
O1 C3 C4 109.8(3) . . ?
C8 C3 C4 106.4(3) . . ?
O1 C3 H3 109.5 . . ?
C8 C3 H3 109.5 . . ?
C4 C3 H3 109.5 . . ?
C5 C4 C3 107.6(4) . . ?
C5 C4 H4A 110.2 . . ?
C3 C4 H4A 110.2 . . ?
C5 C4 H4B 110.2 . . ?
C3 C4 H4B 110.2 . . ?
H4A C4 H4B 108.5 . . ?
O2 C5 C4 109.7(3) . . ?
O2 C5 C1 107.2(4) . . ?
C4 C5 C1 110.9(3) . . ?
O2 C5 H5 109.7 . . ?
C4 C5 H5 109.7 . . ?
C1 C5 H5 109.7 . . ?
C7 C6 C2 107.4(4) . . ?
C7 C6 H6A 110.2 . . ?
C2 C6 H6A 110.2 . . ?
C7 C6 H6B 110.2 . . ?
C2 C6 H6B 110.2 . . ?
H6A C6 H6B 108.5 . . ?
O2 C7 C6 109.8(3) . . ?
O2 C7 C8 107.2(4) . . ?
C6 C7 C8 110.2(3) . . ?
O2 C7 H7 109.9 . . ?
C6 C7 H7 109.9 . . ?
C8 C7 H7 109.9 . . ?
C3 C8 C7 108.7(4) . . ?
C3 C8 BR2 112.2(3) . . ?
C7 C8 BR2 110.0(3) . . ?
C3 C8 H8 108.6 . . ?
C7 C8 H8 108.6 . . ?
BR2 C8 H8 108.6 . . ?
C3 O1 C2 113.4(3) . . ?
C5 O2 C7 113.4(3) . . ?

loop_
_geom_bond_atom_site_label_1
_geom_bond_atom_site_label_2
_geom_bond_distance
_geom_bond_site_symmetry_2
_geom_bond_publ_flag
BR1 C1 1.966(5) . ?
BR2 C8 1.960(4) . ?
C1 C2 1.511(6) . ?
C1 C5 1.527(5) . ?
C1 H1 1.0000 . ?
C2 O1 1.446(5) . ?
C2 C6 1.523(7) . ?
C2 H2 1.0000 . ?
C3 O1 1.430(5) . ?
C3 C8 1.502(6) . ?
C3 C4 1.527(6) . ?
C3 H3 1.0000 . ?
C4 C5 1.511(6) . ?
C4 H4A 0.9900 . ?
C4 H4B 0.9900 . ?
C5 O2 1.445(6) . ?
C5 H5 1.0000 . ?
C6 C7 1.522(6) . ?
C6 H6A 0.9900 . ?
C6 H6B 0.9900 . ?
C7 O2 1.448(5) . ?
C7 C8 1.524(6) . ?
C7 H7 1.0000 . ?
C8 H8 1.0000 . ?
